data_4510358
loop_
_publ_author_name
'Chun, Hyungphil'
'Bak, Woojeong'
'Hong, Keunil'
'Moon, Dohyun'

_publ_section_title
;
 A Simple and Rational Approach for Binodal Metal--Organic Frameworks with
 Tetrahedral Nodes and Unexpected Multimodal Porosities from
 Nonstoichiometric Defects
;
_journal_issue 4
_journal_name_full 'Crystal Growth &amp; Design'
_journal_page_first 1998
_journal_paper_doi 10.1021/cg500116f
_journal_volume 14
_journal_year 2014
_chemical_formula_moiety '[H2N(CH3)2]2[Zn2(dhbdc)3(dabco)]'
_chemical_formula_sum 'C34 H40 N4 O18 Zn2'
_chemical_formula_weight 923.44
_chemical_name_systematic
; 
 ? 
;
_space_group_IT_number 176
_symmetry_cell_setting hexagonal
_symmetry_space_group_name_Hall '-P 6c'
_symmetry_space_group_name_H-M 'P 63/m'
_atom_sites_solution_hydrogens geom
_atom_sites_solution_primary direct
_atom_sites_solution_secondary difmap
_audit_creation_method SHELXL-97
_cell_angle_alpha 90.00
_cell_angle_beta 90.00
_cell_angle_gamma 120.00
_cell_formula_units_Z 2
_cell_length_a 18.018(3)
_cell_length_b 18.018(3)
_cell_length_c 20.174(4)
_cell_measurement_temperature 100(2)
_cell_volume 5672.0(17)
_computing_cell_refinement HKL3000
_computing_data_collection 'PAL ADSC Quantum-210 ADX Program'
_computing_data_reduction HKL3000
_computing_molecular_graphics 'Diamond 3'
_computing_structure_refinement 'Bruker SHELXTL-XL'
_computing_structure_solution 'Bruker SHELXTL-XS'
_diffrn_ambient_temperature 100(2)
_diffrn_measured_fraction_theta_full 0.984
_diffrn_measured_fraction_theta_max 0.984
_diffrn_measurement_device_type 'ADSC Q210 CCD area detector'
_diffrn_measurement_method 'omega scan'
_diffrn_radiation_monochromator 'Si(111) double crystal monochromator'
_diffrn_radiation_source 'PLSII 2D bending magnet'
_diffrn_radiation_type Synchrotron
_diffrn_radiation_wavelength 0.80000
_diffrn_reflns_av_R_equivalents 0.0700
_diffrn_reflns_av_sigmaI/netI 0.0319
_diffrn_reflns_limit_h_max 22
_diffrn_reflns_limit_h_min -22
_diffrn_reflns_limit_k_max 22
_diffrn_reflns_limit_k_min -22
_diffrn_reflns_limit_l_max 25
_diffrn_reflns_limit_l_min -25
_diffrn_reflns_number 41294
_diffrn_reflns_theta_full 29.99
_diffrn_reflns_theta_max 29.99
_diffrn_reflns_theta_min 2.79
_exptl_absorpt_coefficient_mu 0.597
_exptl_absorpt_correction_T_max 0.8321
_exptl_absorpt_correction_T_min 0.7628
_exptl_absorpt_correction_type semi-empirical
_exptl_absorpt_process_details 'HKL3000 Scalepack'
_exptl_crystal_colour colorless
_exptl_crystal_density_diffrn 0.541
_exptl_crystal_density_method 'not measured'
_exptl_crystal_description 'hexagonal block'
_exptl_crystal_F_000 952
_exptl_crystal_size_max 0.48
_exptl_crystal_size_mid 0.32
_exptl_crystal_size_min 0.32
_platon_squeeze_details ' ?'
_refine_diff_density_max 0.294
_refine_diff_density_min -0.255
_refine_diff_density_rms 0.065
_refine_ls_extinction_method none
_refine_ls_goodness_of_fit_ref 1.703
_refine_ls_hydrogen_treatment constr
_refine_ls_matrix_type full
_refine_ls_number_parameters 79
_refine_ls_number_reflns 3922
_refine_ls_number_restraints 0
_refine_ls_restrained_S_all 1.703
_refine_ls_R_factor_all 0.1754
_refine_ls_R_factor_gt 0.1121
_refine_ls_shift/su_max 0.001
_refine_ls_shift/su_mean 0.000
_refine_ls_structure_factor_coef Fsqd
_refine_ls_weighting_details 'calc w=1/[\s^2^(Fo^2^)+(0.1000P)^2^+0.0000P] where P=(Fo^2^+2Fc^2^)/3'
_refine_ls_weighting_scheme calc
_refine_ls_wR_factor_gt 0.2969
_refine_ls_wR_factor_ref 0.3192
_reflns_number_gt 1650
_reflns_number_total 3922
_reflns_threshold_expression >2sigma(I)
_cod_data_source_file cg500116f_si_002.cif
_cod_data_source_block 2
_cod_original_cell_volume 5672.3(16)
_cod_original_sg_symbol_H-M P6(3)/m
_cod_database_code 4510358

loop_
_symmetry_equiv_pos_as_xyz
'x, y, z'
'-y, x-y, z'
'-x+y, -x, z'
'-x, -y, z+1/2'
'y, -x+y, z+1/2'
'x-y, x, z+1/2'
'-x, -y, -z'
'y, -x+y, -z'
'x-y, x, -z'
'x, y, -z-1/2'
'-y, x-y, -z-1/2'
'-x+y, -x, -z-1/2'

loop_
_atom_site_label
_atom_site_type_symbol
_atom_site_fract_x
_atom_site_fract_y
_atom_site_fract_z
_atom_site_U_iso_or_equiv
_atom_site_adp_type
_atom_site_occupancy
_atom_site_symmetry_multiplicity
_atom_site_calc_flag
_atom_site_refinement_flags
Zn1 Zn 0.6667 0.3333 0.58574(4) 0.1708(7) Uani 1 3 d S
N1 N 0.6667 0.3333 0.6860(3) 0.1564(17) Uani 1 3 d S
O1 O 0.6337(3) 0.4110(2) 0.54693(16) 0.1918(12) Uani 1 1 d .
O2 O 0.5108(3) 0.3392(3) 0.6029(2) 0.2157(14) Uani 1 1 d .
O3 O 0.3913(3) 0.3746(3) 0.5865(2) 0.2520(19) Uani 1 1 d .
H3 H 0.4142 0.3474 0.6017 0.378 Uiso 1 1 calc R
C1 C 0.5585(5) 0.3940(4) 0.5621(3) 0.1890(17) Uani 1 1 d .
C2 C 0.5279(4) 0.4505(3) 0.5294(3) 0.1737(14) Uani 1 1 d .
C3 C 0.4481(4) 0.4379(3) 0.5431(2) 0.1893(16) Uani 1 1 d .
C4 C 0.5820(3) 0.5135(3) 0.4854(2) 0.1890(16) Uani 1 1 d .
H4 H 0.6374 0.5226 0.4756 0.227 Uiso 1 1 calc R
C5 C 0.5854(3) 0.2607(3) 0.7121(2) 0.1664(13) Uani 1 1 d .
H5A H 0.5788 0.2059 0.6957 0.200 Uiso 1 1 calc R
H5B H 0.5362 0.2656 0.6957 0.200 Uiso 1 1 calc R

loop_
_atom_site_aniso_label
_atom_site_aniso_U_11
_atom_site_aniso_U_22
_atom_site_aniso_U_33
_atom_site_aniso_U_23
_atom_site_aniso_U_13
_atom_site_aniso_U_12
Zn1 0.1681(7) 0.1681(7) 0.1761(9) 0.000 0.000 0.0841(4)
N1 0.145(2) 0.145(2) 0.179(4) 0.000 0.000 0.0726(12)
O1 0.192(3) 0.203(3) 0.195(3) 0.0091(19) 0.001(2) 0.110(2)
O2 0.200(3) 0.219(3) 0.226(3) 0.063(3) 0.013(2) 0.102(3)
O3 0.200(3) 0.277(4) 0.272(4) 0.111(3) 0.038(3) 0.114(3)
C1 0.192(5) 0.177(4) 0.187(4) 0.004(3) -0.026(4) 0.084(4)
C2 0.181(4) 0.174(3) 0.183(3) 0.012(3) -0.007(3) 0.102(3)
C3 0.188(4) 0.204(4) 0.176(4) 0.043(3) 0.010(3) 0.098(4)
C4 0.194(4) 0.204(4) 0.180(3) 0.043(3) 0.017(3) 0.107(4)
C5 0.162(3) 0.146(2) 0.187(3) 0.005(2) -0.009(2) 0.074(3)

loop_
_atom_type_symbol
_atom_type_description
_atom_type_scat_dispersion_real
_atom_type_scat_dispersion_imag
_atom_type_scat_source
C C 0.0043 0.0021 'International Tables Vol C Tables 4.2.6.8 and 6.1.1.4'
H H 0.0000 0.0000 'International Tables Vol C Tables 4.2.6.8 and 6.1.1.4'
N N 0.0082 0.0043 'International Tables Vol C Tables 4.2.6.8 and 6.1.1.4'
O O 0.0143 0.0079 'International Tables Vol C Tables 4.2.6.8 and 6.1.1.4'
Zn Zn 0.1918 1.7610 'International Tables Vol C Tables 4.2.6.8 and 6.1.1.4'

loop_
_geom_angle_atom_site_label_1
_geom_angle_atom_site_label_2
_geom_angle_atom_site_label_3
_geom_angle
_geom_angle_site_symmetry_1
_geom_angle_site_symmetry_3
O1 Zn1 O1 104.78(11) . 3_665
O1 Zn1 O1 104.78(11) . 2_655
O1 Zn1 O1 104.78(11) 3_665 2_655
O1 Zn1 N1 113.83(10) . .
O1 Zn1 N1 113.84(10) 3_665 .
O1 Zn1 N1 113.84(10) 2_655 .
C5 N1 C5 108.2(3) 2_655 3_665
C5 N1 C5 108.2(3) 2_655 .
C5 N1 C5 108.2(3) 3_665 .
C5 N1 Zn1 110.7(3) 2_655 .
C5 N1 Zn1 110.7(3) 3_665 .
C5 N1 Zn1 110.7(3) . .
C1 O1 Zn1 113.9(3) . .
O2 C1 O1 125.6(5) . .
O2 C1 C2 118.7(6) . .
O1 C1 C2 115.6(6) . .
C3 C2 C4 121.0(4) . .
C3 C2 C1 120.1(6) . .
C4 C2 C1 118.9(6) . .
C4 C3 C2 122.0(5) 7_666 .
C4 C3 O3 115.2(6) 7_666 .
C2 C3 O3 122.8(5) . .
C3 C4 C2 117.0(4) 7_666 .
N1 C5 C5 110.7(3) . 10_557

loop_
_geom_bond_atom_site_label_1
_geom_bond_atom_site_label_2
_geom_bond_distance
_geom_bond_site_symmetry_2
Zn1 O1 1.938(3) .
Zn1 O1 1.938(3) 3_665
Zn1 O1 1.938(3) 2_655
Zn1 N1 2.023(6) .
N1 C5 1.489(5) 2_655
N1 C5 1.489(5) 3_665
N1 C5 1.489(5) .
O1 C1 1.269(7) .
O2 C1 1.242(7) .
O3 C3 1.395(6) .
C1 C2 1.528(7) .
C2 C3 1.368(6) .
C2 C4 1.385(7) .
C3 C4 1.364(6) 7_666
C4 C3 1.364(6) 7_666
C5 C5 1.529(8) 10_557

loop_
_platon_squeeze_void_nr
_platon_squeeze_void_average_x
_platon_squeeze_void_average_y
_platon_squeeze_void_average_z
_platon_squeeze_void_volume
_platon_squeeze_void_count_electrons
1 -0.009 -0.006 -0.003 4416.6 93.1
